data_4336810
loop_
_publ_author_name
'Rahul Kumar Siwatch'
'Dhirendra Yadav'
'Goutam Mukherjee'
'Gopalan Rajaraman'
'Selvarajan Nagendran'

_publ_contact_author_address
; 
      Department of Chemistry 
      Indian Institute of Technology
      Hauz Khas, New Delhi 110016
      India
;
_publ_contact_author_email sisn@chemistry.iitd.ac.in
_publ_contact_author_fax +91-11-26582277
_publ_contact_author_name 'S. Nagendran and R. K. Siwatch'
_publ_contact_author_phone +91-11-26591523
_publ_section_title
;
 Digermylene Oxide Complexes: Facile Synthesis and Reactivity
;
_journal_name_full 'Inorganic Chemistry'
_journal_page_first 13384
_journal_page_last 13391
_journal_paper_doi 10.1021/ic401720e
_journal_volume 52
_journal_year 2013
_chemical_formula_moiety 'C30 H46 Ge2 N4 O'
_chemical_formula_sum 'C30 H46 Ge2 N4 O'
_chemical_formula_weight 623.93
_chemical_name_systematic
; 
 ? 
;
_space_group_IT_number 19
_symmetry_cell_setting orthorhombic
_symmetry_space_group_name_Hall 'P 2ac 2ab'
_symmetry_space_group_name_H-M 'P 21 21 21'
_atom_sites_solution_hydrogens geom
_atom_sites_solution_primary direct
_atom_sites_solution_secondary difmap
_audit_creation_method SHELXL-97
_cell_angle_alpha 90.00
_cell_angle_beta 90.00
_cell_angle_gamma 90.00
_cell_formula_units_Z 4
_cell_length_a 10.922(4)
_cell_length_b 13.899(5)
_cell_length_c 21.348(8)
_cell_measurement_reflns_used 3348
_cell_measurement_temperature 298(2)
_cell_measurement_theta_max 27.61
_cell_measurement_theta_min 2.44
_cell_volume 3241(2)
_computing_cell_refinement 'Bruker SMART'
_computing_data_collection 'Bruker SMART'
_computing_data_reduction 'Bruker SAINT'
_computing_molecular_graphics 'Bruker SHELXTL'
_computing_publication_material 'Bruker SHELXTL'
_computing_structure_refinement 'SHELXL-97 (Sheldrick, 1997)'
_computing_structure_solution 'SHELXS-97 (Sheldrick, 1990)'
_diffrn_ambient_temperature 298(2)
_diffrn_measured_fraction_theta_full 1.000
_diffrn_measured_fraction_theta_max 1.000
_diffrn_measurement_device_type 'CCD area detector'
_diffrn_measurement_method 'phi and omega scans'
_diffrn_radiation_monochromator graphite
_diffrn_radiation_source 'fine-focus sealed tube'
_diffrn_radiation_type MoK\a
_diffrn_radiation_wavelength 0.71073
_diffrn_reflns_av_R_equivalents 0.1172
_diffrn_reflns_av_sigmaI/netI 0.1571
_diffrn_reflns_limit_h_max 9
_diffrn_reflns_limit_h_min -12
_diffrn_reflns_limit_k_max 16
_diffrn_reflns_limit_k_min -16
_diffrn_reflns_limit_l_max 25
_diffrn_reflns_limit_l_min -20
_diffrn_reflns_number 15486
_diffrn_reflns_theta_full 25.00
_diffrn_reflns_theta_max 25.00
_diffrn_reflns_theta_min 1.75
_exptl_absorpt_coefficient_mu 1.881
_exptl_absorpt_correction_T_max 0.744
_exptl_absorpt_correction_T_min 0.534
_exptl_absorpt_correction_type multi-scan
_exptl_absorpt_process_details '(SADABS; Bruker, 2000)'
_exptl_crystal_colour Red
_exptl_crystal_density_diffrn 1.279
_exptl_crystal_description Plate
_exptl_crystal_F_000 1304.0
_exptl_crystal_size_max 0.470
_exptl_crystal_size_mid 0.269
_exptl_crystal_size_min 0.129
_refine_diff_density_max 0.402
_refine_diff_density_min -0.348
_refine_diff_density_rms 0.076
_refine_ls_abs_structure_details 'Flack H D (1983), Acta Cryst. A39, 876-881'
_refine_ls_abs_structure_Flack 0.04(2)
_refine_ls_extinction_method none
_refine_ls_goodness_of_fit_ref 0.938
_refine_ls_hydrogen_treatment constr
_refine_ls_matrix_type full
_refine_ls_number_parameters 342
_refine_ls_number_reflns 5697
_refine_ls_number_restraints 0
_refine_ls_restrained_S_all 0.938
_refine_ls_R_factor_all 0.1330
_refine_ls_R_factor_gt 0.0656
_refine_ls_shift/su_max 0.000
_refine_ls_shift/su_mean 0.000
_refine_ls_structure_factor_coef Fsqd
_refine_ls_weighting_details 'calc w=1/[\s^2^(Fo^2^)+(0.0453P)^2^+0.0000P] where P=(Fo^2^+2Fc^2^)/3'
_refine_ls_weighting_scheme calc
_refine_ls_wR_factor_gt 0.1217
_refine_ls_wR_factor_ref 0.1418
_reflns_number_gt 3160
_reflns_number_total 3213
_reflns_threshold_expression >2sigma(I)
_cod_data_source_file ic401720e_si_001_2.cif
_cod_data_source_block 4
_cod_database_code 4336810

loop_
_symmetry_equiv_pos_as_xyz
'x, y, z'
'-x+1/2, -y, z+1/2'
'-x, y+1/2, -z+1/2'
'x+1/2, -y+1/2, -z'

loop_
_atom_site_label
_atom_site_type_symbol
_atom_site_fract_x
_atom_site_fract_y
_atom_site_fract_z
_atom_site_U_iso_or_equiv
_atom_site_adp_type
_atom_site_occupancy
_atom_site_symmetry_multiplicity
_atom_site_calc_flag
_atom_site_refinement_flags
Ge1 Ge 0.12880(9) 1.05956(6) 0.78628(4) 0.0541(3) Uani 1 1 d .
Ge2 Ge 0.20449(9) 1.10707(6) 0.63020(5) 0.0590(3) Uani 1 1 d .
O1 O 0.1641(5) 1.1110(4) 0.7107(3) 0.0708(17) Uani 1 1 d .
N1 N 0.0797(6) 0.9249(5) 0.7659(3) 0.051(2) Uani 1 1 d .
N2 N 0.2858(6) 0.9874(4) 0.7986(3) 0.0472(17) Uani 1 1 d .
N3 N 0.2613(6) 0.9729(4) 0.6220(3) 0.0416(18) Uani 1 1 d .
N4 N 0.0548(6) 1.0428(5) 0.5997(3) 0.0546(19) Uani 1 1 d .
C1 C 0.1633(8) 0.8562(6) 0.7703(4) 0.044(2) Uani 1 1 d .
C2 C 0.1407(9) 0.7573(5) 0.7568(4) 0.050(2) Uani 1 1 d .
H2 H 0.0608 0.7443 0.7444 0.060 Uiso 1 1 calc R
C3 C 0.2150(11) 0.6783(6) 0.7588(5) 0.071(3) Uani 1 1 d .
H3 H 0.1785 0.6219 0.7446 0.085 Uiso 1 1 calc R
C4 C 0.3318(11) 0.6678(7) 0.7778(5) 0.084(4) Uani 1 1 d .
H4 H 0.3619 0.6052 0.7791 0.101 Uiso 1 1 calc R
C5 C 0.4094(9) 0.7376(8) 0.7949(5) 0.083(3) Uani 1 1 d .
H5 H 0.4886 0.7173 0.8039 0.100 Uiso 1 1 calc R
C6 C 0.3893(9) 0.8357(6) 0.8012(4) 0.064(3) Uani 1 1 d .
H6 H 0.4572 0.8704 0.8146 0.077 Uiso 1 1 calc R
C7 C 0.2835(7) 0.8919(6) 0.7909(4) 0.0449(19) Uani 1 1 d .
C8 C -0.0486(8) 0.9048(6) 0.7485(4) 0.058(2) Uani 1 1 d .
H8A H -0.0491 0.8593 0.7140 0.070 Uiso 1 1 calc R
H8B H -0.0857 0.9639 0.7336 0.070 Uiso 1 1 calc R
C9 C 0.3967(8) 1.0415(7) 0.8147(4) 0.068(3) Uani 1 1 d .
H9A H 0.4662 1.0100 0.7952 0.082 Uiso 1 1 calc R
H9B H 0.3902 1.1053 0.7966 0.082 Uiso 1 1 calc R
C10 C -0.1263(9) 0.8648(6) 0.8008(5) 0.067(3) Uani 1 1 d .
H10 H -0.0968 0.8000 0.8106 0.081 Uiso 1 1 calc R
C11 C 0.4221(11) 1.0518(11) 0.8814(5) 0.124(5) Uani 1 1 d .
H11 H 0.4412 0.9862 0.8951 0.149 Uiso 1 1 calc R
C12 C -0.2569(9) 0.8568(8) 0.7776(6) 0.112(4) Uani 1 1 d .
H12A H -0.2894 0.9200 0.7703 0.168 Uiso 1 1 calc R
H12B H -0.3057 0.8245 0.8085 0.168 Uiso 1 1 calc R
H12C H -0.2584 0.8207 0.7393 0.168 Uiso 1 1 calc R
C13 C -0.1218(11) 0.9246(8) 0.8603(5) 0.115(4) Uani 1 1 d .
H13A H -0.1311 0.9914 0.8500 0.172 Uiso 1 1 calc R
H13B H -0.0445 0.9149 0.8808 0.172 Uiso 1 1 calc R
H13C H -0.1868 0.9051 0.8878 0.172 Uiso 1 1 calc R
C14 C 0.3279(11) 1.0830(11) 0.9246(5) 0.135(6) Uani 1 1 d .
H14A H 0.2870 1.1384 0.9078 0.202 Uiso 1 1 calc R
H14B H 0.3646 1.0992 0.9641 0.202 Uiso 1 1 calc R
H14C H 0.2698 1.0321 0.9305 0.202 Uiso 1 1 calc R
C15 C 0.5420(12) 1.1076(11) 0.8930(5) 0.152(6) Uani 1 1 d .
H15A H 0.6023 1.0881 0.8629 0.228 Uiso 1 1 calc R
H15B H 0.5714 1.0941 0.9345 0.228 Uiso 1 1 calc R
H15C H 0.5270 1.1754 0.8889 0.228 Uiso 1 1 calc R
C16 C 0.1796(8) 0.9062(5) 0.6053(3) 0.040(2) Uani 1 1 d .
C17 C 0.2085(11) 0.8085(6) 0.5987(4) 0.073(3) Uani 1 1 d .
H17 H 0.2911 0.7954 0.6048 0.088 Uiso 1 1 calc R
C18 C 0.1400(12) 0.7275(7) 0.5852(5) 0.082(3) Uani 1 1 d .
H18 H 0.1826 0.6696 0.5853 0.098 Uiso 1 1 calc R
C19 C 0.0167(12) 0.7212(8) 0.5714(5) 0.081(3) Uani 1 1 d .
H19 H -0.0144 0.6599 0.5642 0.098 Uiso 1 1 calc R
C20 C -0.0641(11) 0.7961(9) 0.5674(4) 0.076(3) Uani 1 1 d .
H20 H -0.1436 0.7789 0.5566 0.092 Uiso 1 1 calc R
C21 C -0.0460(9) 0.8932(8) 0.5770(4) 0.067(3) Uani 1 1 d .
H21 H -0.1160 0.9305 0.5716 0.080 Uiso 1 1 calc R
C22 C 0.0563(8) 0.9449(6) 0.5928(4) 0.048(2) Uani 1 1 d .
C23 C 0.3896(7) 0.9507(7) 0.6339(4) 0.063(2) Uani 1 1 d .
H23A H 0.3930 0.8923 0.6587 0.075 Uiso 1 1 calc R
H23B H 0.4236 1.0021 0.6593 0.075 Uiso 1 1 calc R
C24 C -0.0590(8) 1.0963(7) 0.5937(5) 0.076(3) Uani 1 1 d .
H24A H -0.1257 1.0525 0.6031 0.091 Uiso 1 1 calc R
H24B H -0.0594 1.1456 0.6258 0.091 Uiso 1 1 calc R
C25 C 0.4709(8) 0.9374(8) 0.5779(5) 0.073(3) Uani 1 1 d .
H25 H 0.4369 0.8831 0.5544 0.088 Uiso 1 1 calc R
C26 C -0.0867(11) 1.1425(11) 0.5346(8) 0.149(7) Uani 1 1 d .
H26 H -0.1159 1.0888 0.5089 0.179 Uiso 1 1 calc R
C27 C 0.4655(11) 1.0233(8) 0.5344(5) 0.111(4) Uani 1 1 d .
H27A H 0.4852 1.0807 0.5574 0.166 Uiso 1 1 calc R
H27B H 0.3846 1.0289 0.5173 0.166 Uiso 1 1 calc R
H27C H 0.5234 1.0149 0.5010 0.166 Uiso 1 1 calc R
C28 C 0.5991(9) 0.9080(11) 0.5967(6) 0.134(6) Uani 1 1 d .
H28A H 0.6403 0.8803 0.5614 0.201 Uiso 1 1 calc R
H28B H 0.5948 0.8616 0.6299 0.201 Uiso 1 1 calc R
H28C H 0.6434 0.9636 0.6109 0.201 Uiso 1 1 calc R
C29 C -0.2020(12) 1.2048(11) 0.5417(7) 0.176(7) Uani 1 1 d .
H29A H -0.2643 1.1687 0.5630 0.264 Uiso 1 1 calc R
H29B H -0.2312 1.2233 0.5010 0.264 Uiso 1 1 calc R
H29C H -0.1827 1.2614 0.5656 0.264 Uiso 1 1 calc R
C30 C 0.0058(13) 1.1836(8) 0.4965(6) 0.121(5) Uani 1 1 d .
H30A H 0.0168 1.2500 0.5077 0.181 Uiso 1 1 calc R
H30B H -0.0180 1.1793 0.4533 0.181 Uiso 1 1 calc R
H30C H 0.0812 1.1495 0.5027 0.181 Uiso 1 1 calc R

loop_
_atom_site_aniso_label
_atom_site_aniso_U_11
_atom_site_aniso_U_22
_atom_site_aniso_U_33
_atom_site_aniso_U_23
_atom_site_aniso_U_13
_atom_site_aniso_U_12
Ge1 0.0522(6) 0.0422(5) 0.0678(6) -0.0114(5) 0.0013(6) 0.0052(5)
Ge2 0.0581(7) 0.0426(5) 0.0764(7) 0.0089(5) 0.0047(6) -0.0060(5)
O1 0.092(5) 0.041(3) 0.080(4) 0.003(3) -0.005(4) 0.004(3)
N1 0.043(5) 0.060(5) 0.050(5) 0.007(3) 0.004(3) 0.006(4)
N2 0.043(5) 0.040(4) 0.059(5) 0.004(3) 0.003(4) -0.004(4)
N3 0.016(4) 0.054(4) 0.055(5) 0.001(3) 0.004(3) -0.002(3)
N4 0.050(5) 0.049(4) 0.065(5) 0.017(3) 0.006(4) 0.013(4)
C1 0.037(6) 0.048(5) 0.047(5) 0.011(4) 0.004(4) -0.016(4)
C2 0.048(6) 0.038(5) 0.065(6) -0.001(4) 0.007(5) -0.016(5)
C3 0.060(8) 0.044(5) 0.109(8) -0.026(5) 0.006(7) -0.002(6)
C4 0.080(10) 0.041(5) 0.131(10) 0.019(6) 0.038(8) 0.014(6)
C5 0.041(7) 0.085(8) 0.124(10) 0.026(7) 0.033(7) 0.026(6)
C6 0.040(6) 0.062(6) 0.090(8) -0.002(5) -0.008(5) -0.002(5)
C7 0.038(5) 0.052(5) 0.045(5) -0.002(5) 0.011(5) 0.014(5)
C8 0.046(6) 0.050(5) 0.079(7) 0.011(5) -0.009(5) 0.002(5)
C9 0.046(7) 0.079(7) 0.079(7) -0.015(5) 0.003(5) -0.019(5)
C10 0.051(7) 0.054(5) 0.097(8) 0.014(5) 0.007(6) -0.011(5)
C11 0.101(10) 0.219(15) 0.052(8) -0.012(8) 0.000(7) -0.084(10)
C12 0.052(8) 0.094(8) 0.189(13) 0.026(8) -0.035(8) -0.001(6)
C13 0.118(10) 0.126(10) 0.100(9) -0.011(8) 0.048(8) -0.010(9)
C14 0.096(11) 0.233(17) 0.075(9) -0.033(9) -0.004(7) -0.016(11)
C15 0.136(12) 0.230(16) 0.091(9) -0.027(10) -0.035(8) -0.103(13)
C16 0.032(6) 0.045(5) 0.043(5) 0.005(4) 0.008(4) 0.009(4)
C17 0.089(8) 0.057(6) 0.073(7) 0.019(5) 0.006(6) 0.037(6)
C18 0.099(11) 0.047(6) 0.099(8) 0.007(5) 0.014(7) -0.003(7)
C19 0.067(9) 0.074(8) 0.104(9) -0.020(6) -0.002(7) -0.035(7)
C20 0.064(8) 0.102(9) 0.063(7) -0.009(6) -0.002(6) -0.028(7)
C21 0.050(7) 0.073(7) 0.077(7) 0.003(6) 0.000(5) -0.003(6)
C22 0.047(6) 0.050(5) 0.047(5) 0.004(4) 0.013(4) -0.005(5)
C23 0.034(6) 0.078(6) 0.076(6) -0.019(5) 0.001(5) 0.015(5)
C24 0.045(7) 0.072(6) 0.111(9) 0.012(6) 0.022(6) 0.020(6)
C25 0.038(7) 0.093(8) 0.089(8) -0.007(6) -0.005(6) -0.009(6)
C26 0.064(10) 0.183(15) 0.201(15) 0.126(13) 0.030(9) 0.055(9)
C27 0.108(10) 0.112(10) 0.111(10) 0.016(8) 0.038(8) -0.021(8)
C28 0.031(8) 0.213(16) 0.158(12) -0.038(10) 0.008(7) 0.042(8)
C29 0.076(10) 0.208(16) 0.245(18) 0.112(14) 0.013(11) 0.091(11)
C30 0.115(12) 0.116(10) 0.131(11) 0.051(9) 0.008(9) 0.025(9)

loop_
_atom_type_symbol
_atom_type_description
_atom_type_scat_dispersion_real
_atom_type_scat_dispersion_imag
_atom_type_scat_source
C C 0.0033 0.0016 'International Tables Vol C Tables 4.2.6.8 and 6.1.1.4'
H H 0.0000 0.0000 'International Tables Vol C Tables 4.2.6.8 and 6.1.1.4'
N N 0.0061 0.0033 'International Tables Vol C Tables 4.2.6.8 and 6.1.1.4'
O O 0.0106 0.0060 'International Tables Vol C Tables 4.2.6.8 and 6.1.1.4'
Ge Ge 0.1547 1.8001 'International Tables Vol C Tables 4.2.6.8 and 6.1.1.4'

loop_
_geom_angle_atom_site_label_1
_geom_angle_atom_site_label_2
_geom_angle_atom_site_label_3
_geom_angle
O1 Ge1 N1 103.5(2)
O1 Ge1 N2 97.6(3)
N1 Ge1 N2 77.8(3)
O1 Ge2 N3 101.1(2)
O1 Ge2 N4 97.4(3)
N3 Ge2 N4 78.7(3)
Ge2 O1 Ge1 154.9(3)
C1 N1 C8 122.4(7)
C1 N1 Ge1 118.4(5)
C8 N1 Ge1 119.2(5)
C7 N2 C9 123.6(8)
C7 N2 Ge1 117.7(6)
C9 N2 Ge1 118.7(5)
C16 N3 C23 122.8(6)
C16 N3 Ge2 118.0(5)
C23 N3 Ge2 119.2(5)
C22 N4 C24 120.6(8)
C22 N4 Ge2 118.4(6)
C24 N4 Ge2 120.4(6)
N1 C1 C2 124.1(8)
N1 C1 C7 113.1(7)
C2 C1 C7 122.8(8)
C3 C2 C1 131.7(9)
C3 C2 H2 114.1
C1 C2 H2 114.1
C4 C3 C2 131.3(9)
C4 C3 H3 114.4
C2 C3 H3 114.4
C5 C4 C3 127.1(9)
C5 C4 H4 116.5
C3 C4 H4 116.5
C4 C5 C6 129.7(10)
C4 C5 H5 115.2
C6 C5 H5 115.2
C5 C6 C7 131.2(9)
C5 C6 H6 114.4
C7 C6 H6 114.4
N2 C7 C6 121.0(8)
N2 C7 C1 112.9(7)
C6 C7 C1 126.1(8)
N1 C8 C10 114.6(7)
N1 C8 H8A 108.6
C10 C8 H8A 108.6
N1 C8 H8B 108.6
C10 C8 H8B 108.6
H8A C8 H8B 107.6
C11 C9 N2 115.9(8)
C11 C9 H9A 108.3
N2 C9 H9A 108.3
C11 C9 H9B 108.3
N2 C9 H9B 108.3
H9A C9 H9B 107.4
C8 C10 C12 108.4(9)
C8 C10 C13 113.6(8)
C12 C10 C13 110.2(10)
C8 C10 H10 108.2
C12 C10 H10 108.2
C13 C10 H10 108.2
C14 C11 C9 121.1(11)
C14 C11 C15 110.5(11)
C9 C11 C15 111.6(9)
C14 C11 H11 103.9
C9 C11 H11 103.9
C15 C11 H11 103.9
C10 C12 H12A 109.5
C10 C12 H12B 109.5
H12A C12 H12B 109.5
C10 C12 H12C 109.5
H12A C12 H12C 109.5
H12B C12 H12C 109.5
C10 C13 H13A 109.5
C10 C13 H13B 109.5
H13A C13 H13B 109.5
C10 C13 H13C 109.5
H13A C13 H13C 109.5
H13B C13 H13C 109.5
C11 C14 H14A 109.5
C11 C14 H14B 109.5
H14A C14 H14B 109.5
C11 C14 H14C 109.5
H14A C14 H14C 109.5
H14B C14 H14C 109.5
C11 C15 H15A 109.5
C11 C15 H15B 109.5
H15A C15 H15B 109.5
C11 C15 H15C 109.5
H15A C15 H15C 109.5
H15B C15 H15C 109.5
N3 C16 C17 123.4(8)
N3 C16 C22 113.9(7)
C17 C16 C22 122.7(9)
C18 C17 C16 133.5(11)
C18 C17 H17 113.2
C16 C17 H17 113.2
C19 C18 C17 128.7(11)
C19 C18 H18 115.7
C17 C18 H18 115.7
C20 C19 C18 126.4(11)
C20 C19 H19 116.8
C18 C19 H19 116.8
C19 C20 C21 130.0(11)
C19 C20 H20 115.0
C21 C20 H20 115.0
C22 C21 C20 131.8(10)
C22 C21 H21 114.1
C20 C21 H21 114.1
N4 C22 C21 122.5(9)
N4 C22 C16 110.8(8)
C21 C22 C16 126.8(9)
N3 C23 C25 117.2(8)
N3 C23 H23A 108.0
C25 C23 H23A 108.0
N3 C23 H23B 108.0
C25 C23 H23B 108.0
H23A C23 H23B 107.3
C26 C24 N4 118.8(8)
C26 C24 H24A 107.6
N4 C24 H24A 107.6
C26 C24 H24B 107.6
N4 C24 H24B 107.6
H24A C24 H24B 107.0
C23 C25 C28 111.6(8)
C23 C25 C27 111.6(9)
C28 C25 C27 114.3(10)
C23 C25 H25 106.2
C28 C25 H25 106.2
C27 C25 H25 106.2
C30 C26 C24 122.0(11)
C30 C26 C29 114.5(11)
C24 C26 C29 109.6(11)
C30 C26 H26 102.6
C24 C26 H26 102.6
C29 C26 H26 102.6
C25 C27 H27A 109.5
C25 C27 H27B 109.5
H27A C27 H27B 109.5
C25 C27 H27C 109.5
H27A C27 H27C 109.5
H27B C27 H27C 109.5
C25 C28 H28A 109.5
C25 C28 H28B 109.5
H28A C28 H28B 109.5
C25 C28 H28C 109.5
H28A C28 H28C 109.5
H28B C28 H28C 109.5
C26 C29 H29A 109.5
C26 C29 H29B 109.5
H29A C29 H29B 109.5
C26 C29 H29C 109.5
H29A C29 H29C 109.5
H29B C29 H29C 109.5
C26 C30 H30A 109.5
C26 C30 H30B 109.5
H30A C30 H30B 109.5
C26 C30 H30C 109.5
H30A C30 H30C 109.5
H30B C30 H30C 109.5

loop_
_geom_bond_atom_site_label_1
_geom_bond_atom_site_label_2
_geom_bond_distance
Ge1 O1 1.807(6)
Ge1 N1 1.995(7)
Ge1 N2 2.004(7)
Ge2 O1 1.775(6)
Ge2 N3 1.973(6)
Ge2 N4 1.974(8)
N1 C1 1.324(9)
N1 C8 1.477(10)
N2 C7 1.337(9)
N2 C9 1.467(10)
N3 C16 1.335(9)
N3 C23 1.457(9)
N4 C22 1.369(10)
N4 C24 1.455(10)
C1 C2 1.425(10)
C1 C7 1.471(10)
C2 C3 1.367(12)
C2 H2 0.9300
C3 C4 1.346(13)
C3 H3 0.9300
C4 C5 1.340(14)
C4 H4 0.9300
C5 C6 1.387(12)
C5 H5 0.9300
C6 C7 1.413(11)
C6 H6 0.9300
C8 C10 1.509(11)
C8 H8A 0.9700
C8 H8B 0.9700
C9 C11 1.458(12)
C9 H9A 0.9700
C9 H9B 0.9700
C10 C12 1.514(12)
C10 C13 1.519(13)
C10 H10 0.9800
C11 C14 1.447(14)
C11 C15 1.542(14)
C11 H11 0.9800
C12 H12A 0.9600
C12 H12B 0.9600
C12 H12C 0.9600
C13 H13A 0.9600
C13 H13B 0.9600
C13 H13C 0.9600
C14 H14A 0.9600
C14 H14B 0.9600
C14 H14C 0.9600
C15 H15A 0.9600
C15 H15B 0.9600
C15 H15C 0.9600
C16 C17 1.401(11)
C16 C22 1.474(11)
C17 C18 1.382(14)
C17 H17 0.9300
C18 C19 1.380(15)
C18 H18 0.9300
C19 C20 1.368(14)
C19 H19 0.9300
C20 C21 1.380(13)
C20 H20 0.9300
C21 C22 1.371(12)
C21 H21 0.9300
C23 C25 1.501(12)
C23 H23A 0.9700
C23 H23B 0.9700
C24 C26 1.447(15)
C24 H24A 0.9700
C24 H24B 0.9700
C25 C28 1.513(12)
C25 C27 1.514(13)
C25 H25 0.9800
C26 C30 1.417(14)
C26 C29 1.536(15)
C26 H26 0.9800
C27 H27A 0.9600
C27 H27B 0.9600
C27 H27C 0.9600
C28 H28A 0.9600
C28 H28B 0.9600
C28 H28C 0.9600
C29 H29A 0.9600
C29 H29B 0.9600
C29 H29C 0.9600
C30 H30A 0.9600
C30 H30B 0.9600
C30 H30C 0.9600

loop_
_geom_torsion_atom_site_label_1
_geom_torsion_atom_site_label_2
_geom_torsion_atom_site_label_3
_geom_torsion_atom_site_label_4
_geom_torsion
N3 Ge2 O1 Ge1 -14.7(9)
N4 Ge2 O1 Ge1 65.1(9)
N1 Ge1 O1 Ge2 -20.9(9)
N2 Ge1 O1 Ge2 58.3(9)
O1 Ge1 N1 C1 96.1(6)
N2 Ge1 N1 C1 1.1(6)
O1 Ge1 N1 C8 -85.9(6)
N2 Ge1 N1 C8 179.1(6)
O1 Ge1 N2 C7 -104.9(6)
N1 Ge1 N2 C7 -2.7(6)
O1 Ge1 N2 C9 74.5(6)
N1 Ge1 N2 C9 176.7(6)
O1 Ge2 N3 C16 91.5(6)
N4 Ge2 N3 C16 -3.8(5)
O1 Ge2 N3 C23 -88.9(6)
N4 Ge2 N3 C23 175.8(7)
O1 Ge2 N4 C22 -95.0(6)
N3 Ge2 N4 C22 4.9(5)
O1 Ge2 N4 C24 76.0(6)
N3 Ge2 N4 C24 175.9(7)
C8 N1 C1 C2 2.3(12)
Ge1 N1 C1 C2 -179.7(6)
C8 N1 C1 C7 -177.5(7)
Ge1 N1 C1 C7 0.5(9)
N1 C1 C2 C3 180.0(9)
C7 C1 C2 C3 -0.3(14)
C1 C2 C3 C4 4.5(18)
C2 C3 C4 C5 -6(2)
C3 C4 C5 C6 4(2)
C4 C5 C6 C7 -1(2)
C9 N2 C7 C6 3.2(12)
Ge1 N2 C7 C6 -177.4(6)
C9 N2 C7 C1 -175.7(7)
Ge1 N2 C7 C1 3.7(9)
C5 C6 C7 N2 -178.2(9)
C5 C6 C7 C1 0.5(15)
N1 C1 C7 N2 -2.7(10)
C2 C1 C7 N2 177.5(7)
N1 C1 C7 C6 178.5(7)
C2 C1 C7 C6 -1.3(13)
C1 N1 C8 C10 78.5(9)
Ge1 N1 C8 C10 -99.5(7)
C7 N2 C9 C11 -88.4(12)
Ge1 N2 C9 C11 92.3(10)
N1 C8 C10 C12 174.9(8)
N1 C8 C10 C13 52.1(11)
N2 C9 C11 C14 -48.6(18)
N2 C9 C11 C15 178.6(11)
C23 N3 C16 C17 1.2(12)
Ge2 N3 C16 C17 -179.2(6)
C23 N3 C16 C22 -177.3(7)
Ge2 N3 C16 C22 2.3(8)
N3 C16 C17 C18 176.5(9)
C22 C16 C17 C18 -5.1(14)
C16 C17 C18 C19 2.6(18)
C17 C18 C19 C20 1.2(19)
C18 C19 C20 C21 -1.6(19)
C19 C20 C21 C22 0.4(18)
C24 N4 C22 C21 3.5(12)
Ge2 N4 C22 C21 174.4(6)
C24 N4 C22 C16 -176.0(7)
Ge2 N4 C22 C16 -5.0(8)
C20 C21 C22 N4 179.5(9)
C20 C21 C22 C16 -1.1(15)
N3 C16 C22 N4 1.7(9)
C17 C16 C22 N4 -176.8(7)
N3 C16 C22 C21 -177.7(8)
C17 C16 C22 C21 3.7(12)
C16 N3 C23 C25 78.4(10)
Ge2 N3 C23 C25 -101.2(8)
C22 N4 C24 C26 -98.0(13)
Ge2 N4 C24 C26 91.2(12)
N3 C23 C25 C28 -176.1(10)
N3 C23 C25 C27 54.6(11)
N4 C24 C26 C30 -35(2)
N4 C24 C26 C29 -172.8(11)
